data_7243084
loop_
_publ_author_name
'Hazarika, Pragyan J.'
'Gupta, Poonam'
'Gunnam, Anilkumar'
'Allu, Suryanarayana'
'Nangia, Ashwini K.'
'Nath, Naba K.'

_publ_section_title
;
 Photomechanical response of sulfonylhydrazone molecular crystals
;
_journal_issue 28
_journal_name_full CrystEngComm
_journal_page_first 4910
_journal_page_last 4916
_journal_paper_doi 10.1039/D1CE00478F
_journal_volume 23
_journal_year 2021
_chemical_absolute_configuration unk
_chemical_formula_moiety 'C14 H13 N3 O4 S'
_chemical_formula_sum 'C14 H13 N3 O4 S'
_chemical_formula_weight 319.34
_space_group_crystal_system orthorhombic
_space_group_IT_number 33
_space_group_name_Hall 'P 2c -2n'
_space_group_name_H-M_alt 'P n a 21'
_symmetry_Int_Tables_number 33
_atom_sites_solution_primary iterative
_audit_creation_date 2019-09-19
_audit_creation_method
;
Olex2 1.2
(compiled 2018.05.29 svn.r3508 for OlexSys, GUI svn.r5506)
;
_audit_update_record
;
2021-04-08 deposited with the CCDC.	2021-06-21 downloaded from the CCDC.
;
_cell_angle_alpha 90
_cell_angle_beta 90
_cell_angle_gamma 90
_cell_formula_units_Z 4
_cell_length_a 11.443(3)
_cell_length_b 25.579(5)
_cell_length_c 5.1731(9)
_cell_measurement_reflns_used 1680
_cell_measurement_temperature 296.15
_cell_measurement_theta_max 20.47
_cell_measurement_theta_min 2.98
_cell_volume 1514.2(6)
_computing_molecular_graphics 'Olex2 (Dolomanov et al., 2009)'
_computing_publication_material 'Olex2 (Dolomanov et al., 2009)'
_computing_structure_refinement 'olex2.refine (Bourhis et al., 2015)'
_computing_structure_solution 'olex2.solve (Bourhis et al., 2015)'
_diffrn_ambient_temperature 296.15
_diffrn_measured_fraction_theta_full 0.9748
_diffrn_measured_fraction_theta_max 0.9748
_diffrn_measurement_device_type 'Bruker APEX-II CCD'
_diffrn_measurement_method '\f and \w scans'
_diffrn_radiation_type 'Mo K\a'
_diffrn_radiation_wavelength 0.71073
_diffrn_reflns_av_R_equivalents 0.0956
_diffrn_reflns_av_unetI/netI 0.1027
_diffrn_reflns_limit_h_max 13
_diffrn_reflns_limit_h_min -5
_diffrn_reflns_limit_k_max 30
_diffrn_reflns_limit_k_min -27
_diffrn_reflns_limit_l_max 6
_diffrn_reflns_limit_l_min -6
_diffrn_reflns_number 8208
_diffrn_reflns_theta_full 25.1389
_diffrn_reflns_theta_max 25.14
_diffrn_reflns_theta_min 2.98
_diffrn_standards_number 0
_exptl_absorpt_coefficient_mu 0.235
_exptl_absorpt_correction_type none
_exptl_crystal_colour 'clear light colourless'
_exptl_crystal_colour_lustre clear
_exptl_crystal_colour_modifier light
_exptl_crystal_colour_primary colourless
_exptl_crystal_density_diffrn 1.4007
_exptl_crystal_description plate
_exptl_crystal_F_000 664.8327
_exptl_crystal_size_max 0.29
_exptl_crystal_size_mid 0.18
_exptl_crystal_size_min 0.09
_refine_diff_density_max 0.3819
_refine_diff_density_min -0.4850
_refine_diff_density_rms 0.0920
_refine_ls_abs_structure_details 'Flack, H. D. (1983). Acta Cryst. A39, 876-881.'
_refine_ls_abs_structure_Flack 0.1(2)
_refine_ls_d_res_high 0.8365
_refine_ls_d_res_low 6.8371
_refine_ls_goodness_of_fit_ref 1.0407
_refine_ls_hydrogen_treatment mixed
_refine_ls_matrix_type full
_refine_ls_number_constraints 22
_refine_ls_number_parameters 204
_refine_ls_number_reflns 2632
_refine_ls_number_restraints 1
_refine_ls_restrained_S_all 1.0407
_refine_ls_R_factor_all 0.1160
_refine_ls_R_factor_gt 0.0693
_refine_ls_shift/su_max 0.0006
_refine_ls_shift/su_mean 0.0000
_refine_ls_structure_factor_coef Fsqd
_refine_ls_weighting_details 'w=1/[\s^2^(Fo^2^)+(0.0919P)^2^] where P=(Fo^2^+2Fc^2^)/3'
_refine_ls_weighting_scheme calc
_refine_ls_wR_factor_gt 0.1567
_refine_ls_wR_factor_ref 0.1811
_reflns_Friedel_coverage 0.963
_reflns_limit_h_max 13
_reflns_limit_h_min -13
_reflns_limit_k_max 30
_reflns_limit_k_min -29
_reflns_limit_l_max 6
_reflns_limit_l_min -6
_reflns_number_gt 1685
_reflns_number_total 2632
_reflns_threshold_expression I>=2u(I)
_cod_data_source_file d1ce00478f7.cif
_cod_data_source_block SH3
_cod_depositor_comments 'Adding full bibliography for 7243084--7243087.cif.'
_cod_original_cell_volume 1514.2(5)
_cod_original_sg_symbol_Hall ' P 2c -2n'
_cod_database_code 7243084
_olex2_refinement_description
;
1. Fixed Uiso
 At 1.2 times of:
  All C(H) groups
 At 1.5 times of:
  All C(H,H,H) groups
2.a Aromatic/amide H refined with riding coordinates:
 C3(H3), C4(H4), C6(H6), C7(H7), C8(H8), C10(H10), C12(H12), C13(H13), C14(H14)
2.b Idealised Me refined as rotating group:
 C1(H1a,H1b,H1c)
;
_olex2_submission_special_instructions 'No special instructions were received'

loop_
_space_group_symop_id
_space_group_symop_operation_xyz
1 x,y,z
2 -x,-y,z+1/2
3 -x+1/2,y+1/2,z+1/2
4 x+1/2,-y+1/2,z

loop_
_atom_site_label
_atom_site_type_symbol
_atom_site_fract_x
_atom_site_fract_y
_atom_site_fract_z
_atom_site_U_iso_or_equiv
_atom_site_adp_type
_atom_site_occupancy
_atom_site_refinement_flags_posn
S1 S 0.30506(12) 0.48698(5) 0.2775(3) 0.0598(4) Uani 1.000000 .
O1 O 0.2874(4) 0.53922(14) 0.3764(9) 0.0811(14) Uani 1.000000 .
N1 N 0.4014(4) 0.46290(18) 0.4728(10) 0.0650(14) Uani 1.000000 .
C1 C -0.1595(5) 0.3768(3) 0.3729(16) 0.094(3) Uani 1.000000 .
H1a H -0.2155(11) 0.3980(11) 0.283(9) 0.142(4) Uiso 1.000000 GR
H1b H -0.1573(13) 0.3426(9) 0.297(9) 0.142(4) Uiso 1.000000 GR
H1c H -0.1817(19) 0.3740(18) 0.5513(16) 0.142(4) Uiso 1.000000 GR
O2 O 0.3438(4) 0.47872(19) 0.0207(8) 0.0827(14) Uani 1.000000 .
N2 N 0.4307(4) 0.41014(17) 0.4284(9) 0.0582(12) Uani 1.000000 .
C2 C -0.0391(5) 0.4019(2) 0.3539(12) 0.0577(15) Uani 1.000000 .
N3 N 0.7445(5) 0.2428(3) 0.8617(11) 0.0875(18) Uani 1.000000 .
O3 O 0.8018(6) 0.2740(3) 0.9775(12) 0.155(3) Uani 1.000000 .
C3 C 0.0357(5) 0.38973(19) 0.1622(12) 0.0607(15) Uani 1.000000 .
H3 H 0.0150(5) 0.36432(19) 0.0421(12) 0.0729(18) Uiso 1.000000 R
C4 C 0.1429(5) 0.41440(19) 0.1411(11) 0.0550(14) Uani 1.000000 .
H4 H 0.1938(5) 0.40535(19) 0.0083(11) 0.0660(16) Uiso 1.000000 R
O4 O 0.7602(5) 0.1963(2) 0.8688(11) 0.114(2) Uani 1.000000 .
C5 C 0.1736(4) 0.45172(18) 0.3139(10) 0.0462(12) Uani 1.000000 .
C6 C 0.1015(5) 0.4649(2) 0.5131(10) 0.0565(14) Uani 1.000000 .
H6 H 0.1230(5) 0.4903(2) 0.6327(10) 0.0678(17) Uiso 1.000000 R
C7 C -0.0057(5) 0.4391(2) 0.5321(11) 0.0602(15) Uani 1.000000 .
H7 H -0.0557(5) 0.4471(2) 0.6681(11) 0.0723(18) Uiso 1.000000 R
C8 C 0.4901(4) 0.3890(2) 0.6063(11) 0.0593(15) Uani 1.000000 .
H8 H 0.5093(4) 0.4074(2) 0.7553(11) 0.0711(18) Uiso 1.000000 R
C9 C 0.5282(4) 0.3342(2) 0.5715(10) 0.0553(15) Uani 1.000000 .
C10 C 0.6135(4) 0.3138(2) 0.7310(10) 0.0564(14) Uani 1.000000 .
H10 H 0.6459(4) 0.3343(2) 0.8610(10) 0.0677(17) Uiso 1.000000 R
C11 C 0.6504(5) 0.2632(2) 0.6976(10) 0.0588(16) Uani 1.000000 .
C12 C 0.6039(6) 0.2315(2) 0.5123(13) 0.0752(19) Uani 1.000000 .
H12 H 0.6292(6) 0.1972(2) 0.4946(13) 0.090(2) Uiso 1.000000 R
C13 C 0.5191(6) 0.2512(3) 0.3526(13) 0.084(2) Uani 1.000000 .
H13 H 0.4866(6) 0.2300(3) 0.2256(13) 0.101(3) Uiso 1.000000 R
C14 C 0.4816(5) 0.3021(2) 0.3787(12) 0.0670(16) Uani 1.000000 .
H14 H 0.4250(5) 0.3153(2) 0.2672(12) 0.080(2) Uiso 1.000000 R
H1 H 0.392(5) 0.4706(18) 0.684(12) 0.059(16) Uiso 1.000000 .

loop_
_atom_site_aniso_label
_atom_site_aniso_U_11
_atom_site_aniso_U_22
_atom_site_aniso_U_33
_atom_site_aniso_U_12
_atom_site_aniso_U_13
_atom_site_aniso_U_23
S1 0.0514(7) 0.0581(8) 0.0698(9) -0.0067(6) -0.0002(8) 0.0105(8)
O1 0.074(3) 0.051(2) 0.119(4) -0.0141(19) -0.003(3) 0.012(2)
N1 0.046(3) 0.060(3) 0.089(4) -0.002(2) -0.007(3) -0.004(3)
C1 0.056(4) 0.074(4) 0.153(8) -0.021(3) 0.010(4) 0.005(5)
O2 0.063(3) 0.108(4) 0.076(3) -0.016(2) 0.005(2) 0.023(3)
N2 0.035(2) 0.060(3) 0.079(3) -0.004(2) -0.009(2) -0.007(3)
C2 0.050(3) 0.045(3) 0.077(4) 0.001(2) 0.001(3) 0.006(3)
N3 0.077(4) 0.085(4) 0.101(5) 0.010(3) -0.034(4) 0.002(4)
O3 0.136(5) 0.116(5) 0.213(8) 0.034(3) -0.130(6) -0.035(5)
C3 0.066(4) 0.042(3) 0.075(4) -0.007(3) -0.000(3) 0.001(3)
C4 0.057(3) 0.051(3) 0.057(3) 0.005(3) 0.007(3) 0.001(3)
O4 0.100(4) 0.090(3) 0.150(6) 0.016(3) -0.031(4) 0.025(4)
C5 0.044(3) 0.045(3) 0.049(3) 0.006(2) -0.002(3) 0.008(2)
C6 0.052(3) 0.054(3) 0.064(4) -0.005(3) 0.003(3) -0.003(3)
C7 0.059(4) 0.057(4) 0.064(4) 0.011(3) 0.009(3) 0.001(3)
C8 0.038(3) 0.067(4) 0.073(4) -0.004(3) -0.005(3) -0.006(3)
C9 0.036(3) 0.068(4) 0.062(4) -0.016(3) -0.007(3) -0.005(3)
C10 0.045(3) 0.065(3) 0.059(4) -0.007(2) -0.014(3) -0.002(3)
C11 0.049(3) 0.071(4) 0.056(4) -0.001(3) -0.012(3) 0.001(3)
C12 0.070(4) 0.063(4) 0.093(5) -0.000(3) -0.031(4) -0.005(3)
C13 0.086(5) 0.076(4) 0.091(6) 0.004(4) -0.039(4) -0.022(4)
C14 0.059(3) 0.077(4) 0.065(4) 0.003(3) -0.028(3) -0.003(3)

loop_
_atom_type_symbol
_atom_type_scat_dispersion_real
_atom_type_scat_dispersion_imag
_atom_type_scat_Cromer_Mann_a1
_atom_type_scat_Cromer_Mann_a2
_atom_type_scat_Cromer_Mann_a3
_atom_type_scat_Cromer_Mann_a4
_atom_type_scat_Cromer_Mann_b1
_atom_type_scat_Cromer_Mann_b2
_atom_type_scat_Cromer_Mann_b3
_atom_type_scat_Cromer_Mann_b4
_atom_type_scat_Cromer_Mann_c
_atom_type_scat_source
_atom_type_scat_dispersion_source
H 0.00000 0.00000 0.49300 0.32291 0.14019 0.04081 10.51090 26.12570 3.14236 57.79970 0.0030380000826 'International Tables Volume C Table 6.1.1.4 (pp. 500-502)' 'Henke, Gullikson and Davis, At. Data and Nucl. Data Tables, 1993, 54, 2'
C 0.00347 0.00161 2.31000 1.02000 1.58860 0.86500 20.84390 10.20750 0.56870 51.65120 0.215599998832 'International Tables Volume C Table 6.1.1.4 (pp. 500-502)' 'Henke, Gullikson and Davis, At. Data and Nucl. Data Tables, 1993, 54, 2'
S 0.12424 0.12443 6.90530 5.20340 1.43790 1.58630 1.46790 22.21510 0.25360 56.17200 0.866900026798 'International Tables Volume C Table 6.1.1.4 (pp. 500-502)' 'Henke, Gullikson and Davis, At. Data and Nucl. Data Tables, 1993, 54, 2'
O 0.01158 0.00611 3.04850 2.28680 1.54630 0.86700 13.27710 5.70110 0.32390 32.90890 0.250800013542 'International Tables Volume C Table 6.1.1.4 (pp. 500-502)' 'Henke, Gullikson and Davis, At. Data and Nucl. Data Tables, 1993, 54, 2'
N 0.00653 0.00323 12.21260 3.13220 2.01250 1.16630 0.00570 9.89330 28.99750 0.58260 -11.5290002823 'International Tables Volume C Table 6.1.1.4 (pp. 500-502)' 'Henke, Gullikson and Davis, At. Data and Nucl. Data Tables, 1993, 54, 2'

loop_
_geom_angle_atom_site_label_1
_geom_angle_atom_site_label_2
_geom_angle_atom_site_label_3
_geom_angle
_geom_angle_site_symmetry_1
_geom_angle_site_symmetry_3
_geom_angle_publ_flag
N1 S1 O1 103.1(3) . . ?
O2 S1 O1 120.9(3) . . ?
O2 S1 N1 108.4(3) . . ?
C5 S1 O1 108.4(2) . . ?
C5 S1 N1 108.7(2) . . ?
C5 S1 O2 106.9(3) . . ?
N2 N1 S1 115.1(4) . . ?
H1 N1 S1 119(3) . . ?
H1 N1 N2 111(2) . . ?
H1b C1 H1a 109.5 . . ?
H1c C1 H1a 109.5 . . ?
H1c C1 H1b 109.5 . . ?
C2 C1 H1a 109.5 . . ?
C2 C1 H1b 109.5 . . ?
C2 C1 H1c 109.5 . . ?
C8 N2 N1 114.7(5) . . ?
C3 C2 C1 121.7(5) . . ?
C7 C2 C1 119.9(6) . . ?
C7 C2 C3 118.4(5) . . ?
O4 N3 O3 124.2(6) . . ?
C11 N3 O3 117.2(5) . . ?
C11 N3 O4 118.6(6) . . ?
H3 C3 C2 119.5(3) . . ?
C4 C3 C2 121.1(5) . . ?
C4 C3 H3 119.5(4) . . ?
H4 C4 C3 120.0(4) . . ?
C5 C4 C3 119.9(5) . . ?
C5 C4 H4 120.0(3) . . ?
C4 C5 S1 120.8(4) . . ?
C6 C5 S1 118.1(4) . . ?
C6 C5 C4 121.1(5) . . ?
H6 C6 C5 121.0(3) . . ?
C7 C6 C5 117.9(5) . . ?
C7 C6 H6 121.0(3) . . ?
C6 C7 C2 121.5(5) . . ?
H7 C7 C2 119.2(3) . . ?
H7 C7 C6 119.2(3) . . ?
H8 C8 N2 120.8(3) . . ?
C9 C8 N2 118.4(5) . . ?
C9 C8 H8 120.8(3) . . ?
C10 C9 C8 119.6(5) . . ?
C14 C9 C8 122.0(5) . . ?
C14 C9 C10 118.4(5) . . ?
H10 C10 C9 120.1(3) . . ?
C11 C10 C9 119.9(5) . . ?
C11 C10 H10 120.1(3) . . ?
C10 C11 N3 119.2(5) . . ?
C12 C11 N3 118.9(5) . . ?
C12 C11 C10 121.9(5) . . ?
H12 C12 C11 120.6(4) . . ?
C13 C12 C11 118.9(6) . . ?
C13 C12 H12 120.6(4) . . ?
H13 C13 C12 119.7(4) . . ?
C14 C13 C12 120.6(6) . . ?
C14 C13 H13 119.7(3) . . ?
C13 C14 C9 120.3(5) . . ?
H14 C14 C9 119.8(3) . . ?
H14 C14 C13 119.8(3) . . ?

loop_
_geom_bond_atom_site_label_1
_geom_bond_atom_site_label_2
_geom_bond_distance
_geom_bond_site_symmetry_2
_geom_bond_publ_flag
S1 O1 1.445(4) . ?
S1 N1 1.618(5) . ?
S1 O2 1.416(4) . ?
S1 C5 1.764(5) . ?
N1 N2 1.409(6) . ?
N1 H1 1.12(6) . ?
C1 H1a 0.9600 . ?
C1 H1b 0.9600 . ?
C1 H1c 0.9600 . ?
C1 C2 1.523(8) . ?
N2 C8 1.266(7) . ?
C2 C3 1.346(8) . ?
C2 C7 1.378(8) . ?
N3 O3 1.194(7) . ?
N3 O4 1.205(7) . ?
N3 C11 1.466(7) . ?
C3 H3 0.9300 . ?
C3 C4 1.384(7) . ?
C4 H4 0.9300 . ?
C4 C5 1.354(7) . ?
C5 C6 1.363(7) . ?
C6 H6 0.9300 . ?
C6 C7 1.396(8) . ?
C7 H7 0.9300 . ?
C8 H8 0.9300 . ?
C8 C9 1.480(8) . ?
C9 C10 1.380(7) . ?
C9 C14 1.396(7) . ?
C10 H10 0.9300 . ?
C10 C11 1.373(8) . ?
C11 C12 1.363(8) . ?
C12 H12 0.9300 . ?
C12 C13 1.370(9) . ?
C13 H13 0.9300 . ?
C13 C14 1.379(9) . ?
C14 H14 0.9300 . ?
